data_7704223
loop_
_publ_author_name
'Gianino, Jacqueline'
'Brown, Seth N.'

_publ_section_title
;
 Highly covalent metal-ligand \p bonding in chelated bis- and
 tris(iminoxolene) complexes of osmium and ruthenium.
;
_journal_issue 21
_journal_name_full 'Dalton transactions (Cambridge, England : 2003)'
_journal_page_first 7015
_journal_page_last 7027
_journal_paper_doi 10.1039/d0dt01287d
_journal_volume 49
_journal_year 2020
_chemical_formula_moiety 'C50 H58 N4 O2 Os'
_chemical_formula_sum 'C50 H58 N4 O2 Os'
_chemical_formula_weight 937.20
_chemical_name_common (Clip)Os(py)2
_chemical_name_systematic 2,2'-Biphenylbis((2-oxy-3,5-di-tert-butylphenyl)amido)-bis(pyridine)osmium(IV)
_space_group_crystal_system monoclinic
_space_group_IT_number 14
_space_group_name_Hall '-P 2ybc'
_space_group_name_H-M_alt 'P 1 21/c 1'
_atom_sites_solution_hydrogens geom
_atom_sites_solution_primary direct
_atom_sites_solution_secondary difmap
_audit_creation_method SHELXL-2013
_audit_update_record
;
2020-04-02 deposited with the CCDC.	2020-04-29 downloaded from the CCDC.
;
_cell_angle_alpha 90
_cell_angle_beta 90.10(2)
_cell_angle_gamma 90
_cell_formula_units_Z 4
_cell_length_a 9.870(7)
_cell_length_b 23.816(19)
_cell_length_c 19.126(14)
_cell_measurement_reflns_used 9021
_cell_measurement_temperature 120(2)
_cell_measurement_theta_max 28.162
_cell_measurement_theta_min 2.492
_cell_volume 4496(6)
_computing_cell_refinement 'Bruker SAINT'
_computing_data_collection 'Bruker APEX2'
_computing_data_reduction 'Bruker SAINT'
_computing_molecular_graphics 'Bruker SHELXTL'
_computing_publication_material 'Bruker SHELXTL'
_computing_structure_refinement 'SHELXL-2013 (Sheldrick, 2013)'
_computing_structure_solution 'SHELXS-97 (Sheldrick 2008)'
_diffrn_ambient_temperature 120(2)
_diffrn_detector_area_resol_mean 8.33
_diffrn_measured_fraction_theta_full 1.000
_diffrn_measured_fraction_theta_max 0.997
_diffrn_measurement_device_type 'Bruker APEX-II CCD'
_diffrn_measurement_method '\f and \w scans'
_diffrn_radiation_type MoK\a
_diffrn_radiation_wavelength 0.71073
_diffrn_reflns_av_R_equivalents 0.0611
_diffrn_reflns_av_unetI/netI 0.0381
_diffrn_reflns_Laue_measured_fraction_full 1.000
_diffrn_reflns_Laue_measured_fraction_max 0.997
_diffrn_reflns_limit_h_max 13
_diffrn_reflns_limit_h_min -12
_diffrn_reflns_limit_k_max 31
_diffrn_reflns_limit_k_min -31
_diffrn_reflns_limit_l_max 25
_diffrn_reflns_limit_l_min -24
_diffrn_reflns_number 80737
_diffrn_reflns_point_group_measured_fraction_full 1.000
_diffrn_reflns_point_group_measured_fraction_max 0.997
_diffrn_reflns_theta_full 25.242
_diffrn_reflns_theta_max 28.308
_diffrn_reflns_theta_min 1.710
_diffrn_source 'microfocus sealed tube'
_exptl_absorpt_coefficient_mu 2.879
_exptl_absorpt_correction_T_max 0.7457
_exptl_absorpt_correction_T_min 0.6282
_exptl_absorpt_correction_type numerical
_exptl_absorpt_process_details
;
Blessing, R. H. (1995) Acta Cryst. A51, 33-38.

Sheldrick, G.M. (2008) SADABS v2008/1. Bruker AXS Inc.
Madison, WI USA.
;
_exptl_crystal_colour teal
_exptl_crystal_density_diffrn 1.385
_exptl_crystal_density_method 'not measured'
_exptl_crystal_description block
_exptl_crystal_F_000 1912
_exptl_crystal_recrystallization_method
'Crystals were grown by vapor diffusion of acetonitrileinto a solution of the compound in benzene.'
_exptl_crystal_size_max 0.309
_exptl_crystal_size_mid 0.104
_exptl_crystal_size_min 0.074
_exptl_transmission_factor_max 0.7457
_exptl_transmission_factor_min 0.6282
_refine_diff_density_max 8.846
_refine_diff_density_min -2.047
_refine_diff_density_rms 0.207
_refine_ls_extinction_method none
_refine_ls_goodness_of_fit_ref 1.219
_refine_ls_hydrogen_treatment constr
_refine_ls_matrix_type full
_refine_ls_number_parameters 514
_refine_ls_number_reflns 11154
_refine_ls_number_restraints 0
_refine_ls_restrained_S_all 1.219
_refine_ls_R_factor_all 0.0721
_refine_ls_R_factor_gt 0.0606
_refine_ls_shift/su_max 0.002
_refine_ls_shift/su_mean 0.000
_refine_ls_structure_factor_coef Fsqd
_refine_ls_weighting_details 'w=1/[\s^2^(Fo^2^)+(0.0490P)^2^+54.7625P] where P=(Fo^2^+2Fc^2^)/3'
_refine_ls_weighting_scheme calc
_refine_ls_wR_factor_gt 0.1495
_refine_ls_wR_factor_ref 0.1544
_reflns_Friedel_coverage 0.000
_reflns_number_gt 9598
_reflns_number_total 11154
_reflns_threshold_expression 'I > 2\s(I)'
_cod_data_source_file d0dt01287d2.cif
_cod_data_source_block clipospy
_cod_depositor_comments 'Adding full bibliography for 7704222--7704225.cif.'
_cod_original_sg_symbol_H-M 'P 21/c'
_cod_database_code 7704223
_shelx_space_group_comment
; 
The symmetry employed for this shelxl refinement is uniquely defined 
by the following loop, which should always be used as a source of 
symmetry information in preference to the above space-group names. 
They are only intended as comments. 
;
_shelx_estimated_absorpt_t_min 0.470
_shelx_estimated_absorpt_t_max 0.815
_shelxl_version_number 2013-4

loop_
_space_group_symop_operation_xyz
'x, y, z'
'-x, y+1/2, -z+1/2'
'-x, -y, -z'
'x, -y-1/2, z-1/2'

loop_
_atom_site_label
_atom_site_type_symbol
_atom_site_fract_x
_atom_site_fract_y
_atom_site_fract_z
_atom_site_U_iso_or_equiv
_atom_site_adp_type
_atom_site_occupancy
_atom_site_site_symmetry_order
_atom_site_calc_flag
_atom_site_refinement_flags_posn
_atom_site_refinement_flags_adp
_atom_site_refinement_flags_occupancy
_atom_site_disorder_assembly
_atom_site_disorder_group
Os Os 0.75116(2) 0.99151(2) 0.25696(2) 0.01185(8) Uani 1 1 d . . . . .
O1 O 0.8205(5) 0.9348(2) 0.1850(3) 0.0216(10) Uani 1 1 d . . . . .
N1 N 0.8102(6) 0.9307(3) 0.3209(3) 0.0183(12) Uani 1 1 d . . . . .
O2 O 0.6847(5) 1.0476(2) 0.1830(3) 0.0207(10) Uani 1 1 d . . . . .
N2 N 0.6916(6) 1.0532(3) 0.3177(3) 0.0186(12) Uani 1 1 d . . . . .
N5 N 0.5544(6) 0.9578(3) 0.2537(3) 0.0218(12) Uani 1 1 d . . . . .
N6 N 0.9476(6) 1.0256(3) 0.2536(3) 0.0201(12) Uani 1 1 d . . . . .
C11 C 0.8949(7) 0.8938(3) 0.2136(4) 0.0198(14) Uani 1 1 d . . . . .
C12 C 0.8889(7) 0.8891(3) 0.2883(4) 0.0204(14) Uani 1 1 d . . . . .
C13 C 0.9546(7) 0.8441(3) 0.3219(4) 0.0235(15) Uani 1 1 d . . . . .
H13 H 0.9509 0.8411 0.3714 0.028 Uiso 1 1 calc R U . . .
C14 C 1.0246(7) 0.8043(3) 0.2837(4) 0.0235(15) Uani 1 1 d . . . . .
C15 C 1.0312(7) 0.8099(3) 0.2110(4) 0.0241(15) Uani 1 1 d . . . . .
H15 H 1.0790 0.7823 0.1850 0.029 Uiso 1 1 calc R U . . .
C16 C 0.9709(7) 0.8544(3) 0.1748(4) 0.0214(14) Uani 1 1 d . . . . .
C17 C 0.9853(8) 0.8620(4) 0.0944(4) 0.0289(17) Uani 1 1 d . . . . .
C18 C 1.0931(9) 0.7542(4) 0.3222(5) 0.0348(19) Uani 1 1 d . . . . .
C21 C 0.6091(7) 1.0885(3) 0.2104(4) 0.0201(14) Uani 1 1 d . . . . .
C22 C 0.6125(7) 1.0950(3) 0.2849(4) 0.0207(14) Uani 1 1 d . . . . .
C23 C 0.5442(8) 1.1391(3) 0.3168(4) 0.0261(16) Uani 1 1 d . . . . .
H23 H 0.5453 1.1421 0.3663 0.031 Uiso 1 1 calc R U . . .
C24 C 0.4738(8) 1.1792(3) 0.2773(4) 0.0259(16) Uani 1 1 d . . . . .
C25 C 0.4692(8) 1.1718(3) 0.2041(4) 0.0249(15) Uani 1 1 d . . . . .
H25 H 0.4200 1.1984 0.1770 0.030 Uiso 1 1 calc R U . . .
C26 C 0.5335(7) 1.1273(3) 0.1692(4) 0.0213(14) Uani 1 1 d . . . . .
C27 C 0.5227(8) 1.1183(4) 0.0892(4) 0.0270(16) Uani 1 1 d . . . . .
C28 C 0.4001(9) 1.2278(4) 0.3139(5) 0.036(2) Uani 1 1 d . . . . .
C31 C 0.7155(10) 0.9639(4) 0.4317(4) 0.035(2) Uani 1 1 d . . . . .
C32 C 0.7390(8) 0.9197(3) 0.3824(4) 0.0228(15) Uani 1 1 d . . . . .
C33 C 0.6779(10) 0.8669(4) 0.3933(5) 0.038(2) Uani 1 1 d . . . . .
H33 H 0.6978 0.8371 0.3619 0.046 Uiso 1 1 calc R U . . .
C34 C 0.5899(13) 0.8570(5) 0.4481(7) 0.064(4) Uani 1 1 d . . . . .
H34 H 0.5468 0.8215 0.4528 0.077 Uiso 1 1 calc R U . . .
C35 C 0.5649(17) 0.8993(6) 0.4963(7) 0.083(5) Uani 1 1 d . . . . .
H35 H 0.5055 0.8928 0.5345 0.100 Uiso 1 1 calc R U . . .
C36 C 0.6258(13) 0.9500(5) 0.4886(5) 0.057(3) Uani 1 1 d . . . . .
H36 H 0.6084 0.9781 0.5228 0.068 Uiso 1 1 calc R U . . .
C41 C 0.7712(10) 1.0208(4) 0.4328(4) 0.033(2) Uani 1 1 d . . . . .
C42 C 0.7566(8) 1.0645(3) 0.3826(4) 0.0217(14) Uani 1 1 d . . . . .
C43 C 0.8139(10) 1.1178(4) 0.3950(5) 0.040(2) Uani 1 1 d . . . . .
H43 H 0.8007 1.1470 0.3620 0.048 Uiso 1 1 calc R U . . .
C44 C 0.8911(14) 1.1283(5) 0.4562(6) 0.064(4) Uani 1 1 d . . . . .
H44 H 0.9314 1.1640 0.4637 0.077 Uiso 1 1 calc R U . . .
C45 C 0.9065(15) 1.0865(5) 0.5040(6) 0.069(4) Uani 1 1 d . . . . .
H45 H 0.9563 1.0936 0.5456 0.083 Uiso 1 1 calc R U . . .
C46 C 0.8517(13) 1.0344(5) 0.4934(5) 0.053(3) Uani 1 1 d . . . . .
H46 H 0.8675 1.0060 0.5274 0.064 Uiso 1 1 calc R U . . .
C52 C 0.4700(9) 0.9581(4) 0.3081(5) 0.038(2) Uani 1 1 d . . . . .
H52 H 0.4973 0.9763 0.3500 0.046 Uiso 1 1 calc R U . . .
C53 C 0.3427(9) 0.9325(5) 0.3055(6) 0.049(3) Uani 1 1 d . . . . .
H53 H 0.2857 0.9325 0.3455 0.059 Uiso 1 1 calc R U . . .
C54 C 0.3009(10) 0.9075(4) 0.2450(6) 0.048(3) Uani 1 1 d . . . . .
H54 H 0.2142 0.8903 0.2420 0.057 Uiso 1 1 calc R U . . .
C55 C 0.3872(10) 0.9076(5) 0.1883(6) 0.051(3) Uani 1 1 d . . . . .
H55 H 0.3602 0.8907 0.1455 0.061 Uiso 1 1 calc R U . . .
C56 C 0.5145(9) 0.9327(4) 0.1943(5) 0.037(2) Uani 1 1 d . . . . .
H56 H 0.5743 0.9320 0.1554 0.045 Uiso 1 1 calc R U . . .
C62 C 1.0332(9) 1.0257(4) 0.3098(5) 0.0356(19) Uani 1 1 d . . . . .
H62 H 1.0051 1.0085 0.3522 0.043 Uiso 1 1 calc R U . . .
C63 C 1.1621(10) 1.0507(5) 0.3063(6) 0.049(3) Uani 1 1 d . . . . .
H63 H 1.2179 1.0522 0.3468 0.059 Uiso 1 1 calc R U . . .
C64 C 1.2070(10) 1.0730(4) 0.2449(6) 0.046(2) Uani 1 1 d . . . . .
H64 H 1.2949 1.0890 0.2414 0.055 Uiso 1 1 calc R U . . .
C65 C 1.1207(9) 1.0715(4) 0.1876(6) 0.043(2) Uani 1 1 d . . . . .
H65 H 1.1487 1.0866 0.1439 0.051 Uiso 1 1 calc R U . . .
C66 C 0.9921(8) 1.0476(4) 0.1948(5) 0.0340(19) Uani 1 1 d . . . . .
H66 H 0.9338 1.0473 0.1552 0.041 Uiso 1 1 calc R U . . .
C171 C 1.0771(10) 0.8158(4) 0.0628(5) 0.039(2) Uani 1 1 d . . . . .
H17A H 1.0388 0.7788 0.0733 0.059 Uiso 1 1 calc R U . . .
H17B H 1.1681 0.8186 0.0830 0.059 Uiso 1 1 calc R U . . .
H17C H 1.0823 0.8208 0.0120 0.059 Uiso 1 1 calc R U . . .
C172 C 1.0482(10) 0.9197(4) 0.0772(5) 0.0355(19) Uani 1 1 d . . . . .
H17D H 0.9916 0.9496 0.0969 0.053 Uiso 1 1 calc R U . . .
H17E H 1.0537 0.9243 0.0263 0.053 Uiso 1 1 calc R U . . .
H17F H 1.1394 0.9220 0.0974 0.053 Uiso 1 1 calc R U . . .
C173 C 0.8438(9) 0.8576(5) 0.0582(4) 0.038(2) Uani 1 1 d . . . . .
H17G H 0.7837 0.8867 0.0769 0.057 Uiso 1 1 calc R U . . .
H17H H 0.8048 0.8205 0.0674 0.057 Uiso 1 1 calc R U . . .
H17I H 0.8542 0.8629 0.0077 0.057 Uiso 1 1 calc R U . . .
C181 C 1.1476(11) 0.7094(4) 0.2717(5) 0.044(2) Uani 1 1 d . . . . .
H18A H 1.1903 0.6791 0.2985 0.065 Uiso 1 1 calc R U . . .
H18B H 1.2147 0.7264 0.2405 0.065 Uiso 1 1 calc R U . . .
H18C H 1.0727 0.6941 0.2439 0.065 Uiso 1 1 calc R U . . .
C182 C 1.2131(13) 0.7770(5) 0.3662(7) 0.063(4) Uani 1 1 d . . . . .
H18D H 1.1801 0.8059 0.3984 0.095 Uiso 1 1 calc R U . . .
H18E H 1.2812 0.7933 0.3350 0.095 Uiso 1 1 calc R U . . .
H18F H 1.2537 0.7462 0.3929 0.095 Uiso 1 1 calc R U . . .
C183 C 0.9887(11) 0.7240(4) 0.3695(5) 0.046(2) Uani 1 1 d . . . . .
H18G H 0.9501 0.7510 0.4027 0.069 Uiso 1 1 calc R U . . .
H18H H 1.0338 0.6937 0.3953 0.069 Uiso 1 1 calc R U . . .
H18I H 0.9161 0.7082 0.3405 0.069 Uiso 1 1 calc R U . . .
C271 C 0.4555(9) 1.0621(4) 0.0730(5) 0.0361(19) Uani 1 1 d . . . . .
H27A H 0.5077 1.0317 0.0948 0.054 Uiso 1 1 calc R U . . .
H27B H 0.4525 1.0564 0.0223 0.054 Uiso 1 1 calc R U . . .
H27C H 0.3631 1.0619 0.0916 0.054 Uiso 1 1 calc R U . . .
C272 C 0.6653(9) 1.1199(5) 0.0553(4) 0.039(2) Uani 1 1 d . . . . .
H27D H 0.7086 1.1560 0.0655 0.058 Uiso 1 1 calc R U . . .
H27E H 0.6567 1.1152 0.0046 0.058 Uiso 1 1 calc R U . . .
H27F H 0.7208 1.0894 0.0744 0.058 Uiso 1 1 calc R U . . .
C273 C 0.4398(11) 1.1657(4) 0.0550(5) 0.043(2) Uani 1 1 d . . . . .
H27G H 0.4822 1.2019 0.0654 0.065 Uiso 1 1 calc R U . . .
H27H H 0.3473 1.1652 0.0736 0.065 Uiso 1 1 calc R U . . .
H27I H 0.4371 1.1600 0.0043 0.065 Uiso 1 1 calc R U . . .
C281 C 0.3578(11) 1.2748(4) 0.2628(5) 0.045(2) Uani 1 1 d . . . . .
H28A H 0.2980 1.2593 0.2267 0.068 Uiso 1 1 calc R U . . .
H28B H 0.4388 1.2907 0.2407 0.068 Uiso 1 1 calc R U . . .
H28C H 0.3100 1.3044 0.2885 0.068 Uiso 1 1 calc R U . . .
C282 C 0.4911(12) 1.2551(5) 0.3685(6) 0.052(3) Uani 1 1 d . . . . .
H28D H 0.5201 1.2268 0.4025 0.079 Uiso 1 1 calc R U . . .
H28E H 0.4410 1.2849 0.3926 0.079 Uiso 1 1 calc R U . . .
H28F H 0.5708 1.2712 0.3455 0.079 Uiso 1 1 calc R U . . .
C283 C 0.2677(12) 1.2043(5) 0.3477(6) 0.056(3) Uani 1 1 d . . . . .
H28G H 0.2109 1.1872 0.3114 0.084 Uiso 1 1 calc R U . . .
H28H H 0.2180 1.2350 0.3701 0.084 Uiso 1 1 calc R U . . .
H28I H 0.2913 1.1759 0.3828 0.084 Uiso 1 1 calc R U . . .

loop_
_atom_site_aniso_label
_atom_site_aniso_U_11
_atom_site_aniso_U_22
_atom_site_aniso_U_33
_atom_site_aniso_U_23
_atom_site_aniso_U_13
_atom_site_aniso_U_12
Os 0.01010(12) 0.01443(13) 0.01102(12) 0.00066(8) -0.00010(8) 0.00044(10)
O1 0.020(3) 0.025(3) 0.020(2) -0.0032(19) 0.0013(19) 0.002(2)
N1 0.015(3) 0.022(3) 0.018(3) 0.000(2) 0.002(2) 0.005(2)
O2 0.019(2) 0.023(3) 0.021(2) 0.0034(19) 0.0009(19) 0.005(2)
N2 0.014(3) 0.020(3) 0.023(3) -0.001(2) -0.004(2) 0.003(2)
N5 0.011(3) 0.023(3) 0.031(3) 0.000(2) -0.006(2) 0.000(2)
N6 0.012(3) 0.018(3) 0.031(3) -0.001(2) 0.002(2) -0.002(2)
C11 0.013(3) 0.024(4) 0.022(3) -0.003(3) 0.000(2) 0.002(3)
C12 0.012(3) 0.026(4) 0.023(3) -0.003(3) -0.001(2) 0.004(3)
C13 0.018(3) 0.030(4) 0.023(4) 0.001(3) -0.002(3) 0.005(3)
C14 0.015(3) 0.025(4) 0.030(4) -0.001(3) -0.004(3) 0.004(3)
C15 0.013(3) 0.025(4) 0.034(4) -0.006(3) 0.001(3) 0.004(3)
C16 0.016(3) 0.030(4) 0.019(3) -0.005(3) 0.002(3) 0.001(3)
C17 0.026(4) 0.040(5) 0.021(4) -0.003(3) 0.000(3) 0.002(3)
C18 0.033(5) 0.036(5) 0.035(5) -0.002(3) -0.005(3) 0.013(4)
C21 0.016(3) 0.024(4) 0.020(3) 0.002(3) -0.002(3) -0.001(3)
C22 0.016(3) 0.026(4) 0.020(3) 0.002(3) 0.000(3) 0.001(3)
C23 0.023(4) 0.034(4) 0.022(4) 0.001(3) -0.003(3) 0.006(3)
C24 0.017(4) 0.028(4) 0.032(4) 0.001(3) 0.001(3) 0.008(3)
C25 0.017(4) 0.028(4) 0.029(4) 0.006(3) -0.006(3) 0.002(3)
C26 0.016(3) 0.028(4) 0.020(3) 0.006(3) -0.001(3) 0.003(3)
C27 0.025(4) 0.035(5) 0.021(4) 0.005(3) -0.001(3) 0.002(3)
C28 0.034(5) 0.043(5) 0.031(4) -0.004(4) -0.001(3) 0.013(4)
C31 0.052(6) 0.034(5) 0.019(4) 0.007(3) 0.004(3) 0.015(4)
C32 0.025(4) 0.027(4) 0.017(3) 0.006(3) 0.001(3) 0.006(3)
C33 0.040(5) 0.038(5) 0.036(5) 0.008(4) 0.012(4) 0.006(4)
C34 0.065(8) 0.055(7) 0.072(8) 0.029(6) 0.041(6) 0.011(6)
C35 0.119(13) 0.071(9) 0.060(8) 0.034(7) 0.063(8) 0.031(8)
C36 0.079(8) 0.061(7) 0.031(5) 0.012(5) 0.019(5) 0.034(6)
C41 0.053(5) 0.032(5) 0.014(3) -0.004(3) -0.001(3) 0.022(4)
C42 0.024(4) 0.023(4) 0.018(3) -0.005(3) -0.002(3) 0.008(3)
C43 0.041(5) 0.044(6) 0.035(5) -0.010(4) -0.012(4) 0.014(4)
C44 0.084(9) 0.046(7) 0.064(7) -0.027(5) -0.040(7) 0.016(6)
C45 0.099(10) 0.057(8) 0.051(7) -0.023(5) -0.042(7) 0.032(7)
C46 0.081(8) 0.046(6) 0.033(5) -0.007(4) -0.021(5) 0.029(6)
C52 0.022(4) 0.056(6) 0.036(5) 0.008(4) 0.002(3) -0.008(4)
C53 0.020(4) 0.069(8) 0.058(6) 0.015(5) 0.004(4) -0.007(4)
C54 0.018(4) 0.043(6) 0.083(8) 0.006(5) -0.009(4) -0.010(4)
C55 0.030(5) 0.055(7) 0.069(7) -0.009(5) -0.022(5) -0.012(5)
C56 0.027(4) 0.044(5) 0.041(5) -0.005(4) -0.014(4) -0.009(4)
C62 0.025(4) 0.043(5) 0.038(5) -0.002(4) -0.006(3) -0.006(4)
C63 0.024(5) 0.064(7) 0.059(6) -0.007(5) -0.007(4) -0.014(4)
C64 0.024(4) 0.039(6) 0.075(7) 0.004(5) 0.002(4) -0.008(4)
C65 0.027(5) 0.043(6) 0.058(6) 0.010(4) 0.015(4) -0.010(4)
C66 0.018(4) 0.046(5) 0.038(5) 0.008(4) 0.004(3) -0.004(3)
C171 0.045(5) 0.046(6) 0.027(4) -0.002(4) 0.007(4) 0.011(4)
C172 0.037(5) 0.039(5) 0.030(4) 0.001(3) 0.006(3) 0.001(4)
C173 0.024(4) 0.068(7) 0.021(4) -0.006(4) 0.000(3) -0.003(4)
C181 0.042(6) 0.039(5) 0.050(6) 0.001(4) 0.001(4) 0.018(4)
C182 0.071(8) 0.047(7) 0.071(8) -0.007(5) -0.042(7) 0.021(6)
C183 0.058(7) 0.042(6) 0.038(5) 0.012(4) 0.010(4) 0.017(5)
C271 0.032(5) 0.046(6) 0.030(4) -0.005(4) -0.003(3) 0.000(4)
C272 0.033(5) 0.062(6) 0.021(4) 0.007(4) 0.003(3) -0.004(4)
C273 0.048(6) 0.052(6) 0.030(5) 0.003(4) -0.009(4) 0.016(5)
C281 0.047(6) 0.038(6) 0.051(6) -0.006(4) -0.010(5) 0.021(4)
C282 0.061(7) 0.051(7) 0.045(6) -0.017(5) -0.014(5) 0.022(5)
C283 0.054(7) 0.046(6) 0.067(7) -0.002(5) 0.025(6) 0.014(5)

loop_
_atom_type_symbol
_atom_type_description
_atom_type_scat_dispersion_real
_atom_type_scat_dispersion_imag
_atom_type_scat_source
C C 0.0033 0.0016 'International Tables Vol C Tables 4.2.6.8 and 6.1.1.4'
H H 0.0000 0.0000 'International Tables Vol C Tables 4.2.6.8 and 6.1.1.4'
N N 0.0061 0.0033 'International Tables Vol C Tables 4.2.6.8 and 6.1.1.4'
O O 0.0106 0.0060 'International Tables Vol C Tables 4.2.6.8 and 6.1.1.4'
Os Os -1.2165 7.6030 'International Tables Vol C Tables 4.2.6.8 and 6.1.1.4'

loop_
_geom_angle_atom_site_label_1
_geom_angle_atom_site_label_2
_geom_angle_atom_site_label_3
_geom_angle
_geom_angle_site_symmetry_1
_geom_angle_site_symmetry_3
_geom_angle_publ_flag
N2 Os N1 105.7(2) . . ?
N2 Os O1 172.8(2) . . ?
N1 Os O1 80.4(2) . . ?
N2 Os O2 79.9(2) . . ?
N1 Os O2 173.6(2) . . ?
O1 Os O2 94.2(2) . . ?
N2 Os N5 91.5(2) . . ?
N1 Os N5 90.6(2) . . ?
O1 Os N5 92.2(2) . . ?
O2 Os N5 86.2(2) . . ?
N2 Os N6 90.3(2) . . ?
N1 Os N6 91.8(2) . . ?
O1 Os N6 85.7(2) . . ?
O2 Os N6 91.2(2) . . ?
N5 Os N6 176.6(2) . . ?
C11 O1 Os 113.0(4) . . ?
C32 N1 C12 121.4(6) . . ?
C32 N1 Os 120.6(5) . . ?
C12 N1 Os 113.8(4) . . ?
C21 O2 Os 112.5(4) . . ?
C22 N2 C42 120.2(6) . . ?
C22 N2 Os 115.5(5) . . ?
C42 N2 Os 121.5(5) . . ?
C52 N5 C56 118.7(7) . . ?
C52 N5 Os 123.6(6) . . ?
C56 N5 Os 117.7(6) . . ?
C66 N6 C62 117.7(7) . . ?
C66 N6 Os 119.2(5) . . ?
C62 N6 Os 123.1(5) . . ?
O1 C11 C16 124.2(6) . . ?
O1 C11 C12 116.1(6) . . ?
C16 C11 C12 119.6(7) . . ?
N1 C12 C13 126.1(6) . . ?
N1 C12 C11 114.2(6) . . ?
C13 C12 C11 119.7(6) . . ?
C14 C13 C12 120.8(7) . . ?
C13 C14 C15 118.9(7) . . ?
C13 C14 C18 119.5(7) . . ?
C15 C14 C18 121.6(7) . . ?
C16 C15 C14 123.0(7) . . ?
C15 C16 C11 118.0(7) . . ?
C15 C16 C17 122.6(7) . . ?
C11 C16 C17 119.4(7) . . ?
C172 C17 C171 108.3(7) . . ?
C172 C17 C16 110.6(7) . . ?
C171 C17 C16 110.9(7) . . ?
C172 C17 C173 109.0(7) . . ?
C171 C17 C173 107.6(7) . . ?
C16 C17 C173 110.3(6) . . ?
C181 C18 C182 108.4(8) . . ?
C181 C18 C183 106.1(8) . . ?
C182 C18 C183 110.7(9) . . ?
C181 C18 C14 112.8(7) . . ?
C182 C18 C14 108.7(8) . . ?
C183 C18 C14 110.1(7) . . ?
O2 C21 C26 123.3(6) . . ?
O2 C21 C22 117.2(6) . . ?
C26 C21 C22 119.4(7) . . ?
C23 C22 N2 127.3(6) . . ?
C23 C22 C21 120.5(7) . . ?
N2 C22 C21 112.2(6) . . ?
C22 C23 C24 121.2(7) . . ?
C23 C24 C25 117.8(7) . . ?
C23 C24 C28 120.1(7) . . ?
C25 C24 C28 122.0(7) . . ?
C26 C25 C24 123.4(7) . . ?
C25 C26 C21 117.7(6) . . ?
C25 C26 C27 122.9(6) . . ?
C21 C26 C27 119.4(7) . . ?
C271 C27 C273 109.1(7) . . ?
C271 C27 C26 110.5(6) . . ?
C273 C27 C26 110.7(7) . . ?
C271 C27 C272 109.3(7) . . ?
C273 C27 C272 106.7(7) . . ?
C26 C27 C272 110.4(6) . . ?
C282 C28 C24 110.8(7) . . ?
C282 C28 C281 106.5(9) . . ?
C24 C28 C281 112.7(7) . . ?
C282 C28 C283 111.2(9) . . ?
C24 C28 C283 108.3(8) . . ?
C281 C28 C283 107.3(8) . . ?
C32 C31 C36 115.5(9) . . ?
C32 C31 C41 129.0(8) . . ?
C36 C31 C41 115.5(8) . . ?
N1 C32 C33 120.5(7) . . ?
N1 C32 C31 120.0(7) . . ?
C33 C32 C31 119.2(7) . . ?
C34 C33 C32 122.2(10) . . ?
C33 C34 C35 119.5(12) . . ?
C36 C35 C34 119.7(10) . . ?
C35 C36 C31 123.9(10) . . ?
C42 C41 C46 115.8(9) . . ?
C42 C41 C31 129.0(7) . . ?
C46 C41 C31 115.3(8) . . ?
C43 C42 N2 119.9(7) . . ?
C43 C42 C41 120.2(7) . . ?
N2 C42 C41 119.8(7) . . ?
C42 C43 C44 121.0(10) . . ?
C45 C44 C43 118.9(11) . . ?
C44 C45 C46 121.4(10) . . ?
C45 C46 C41 122.6(10) . . ?
N5 C52 C53 122.2(9) . . ?
C54 C53 C52 119.4(10) . . ?
C53 C54 C55 118.6(9) . . ?
C54 C55 C56 119.5(10) . . ?
N5 C56 C55 121.5(9) . . ?
N6 C62 C63 121.4(9) . . ?
C64 C63 C62 120.1(10) . . ?
C63 C64 C65 118.1(9) . . ?
C64 C65 C66 119.2(9) . . ?
N6 C66 C65 123.4(9) . . ?

loop_
_geom_bond_atom_site_label_1
_geom_bond_atom_site_label_2
_geom_bond_distance
_geom_bond_site_symmetry_2
_geom_bond_publ_flag
Os N2 1.963(6) . ?
Os N1 1.982(6) . ?
Os O1 2.046(5) . ?
Os O2 2.053(5) . ?
Os N5 2.102(6) . ?
Os N6 2.104(6) . ?
O1 C11 1.339(9) . ?
N1 C32 1.396(9) . ?
N1 C12 1.404(9) . ?
O2 C21 1.335(9) . ?
N2 C22 1.412(9) . ?
N2 C42 1.422(9) . ?
N5 C52 1.334(11) . ?
N5 C56 1.342(10) . ?
N6 C66 1.317(10) . ?
N6 C62 1.366(10) . ?
C11 C16 1.413(10) . ?
C11 C12 1.433(10) . ?
C12 C13 1.406(10) . ?
C13 C14 1.384(10) . ?
C14 C15 1.398(11) . ?
C14 C18 1.555(11) . ?
C15 C16 1.398(11) . ?
C16 C17 1.556(10) . ?
C17 C172 1.544(12) . ?
C17 C171 1.549(12) . ?
C17 C173 1.561(11) . ?
C18 C181 1.538(12) . ?
C18 C182 1.549(14) . ?
C18 C183 1.551(14) . ?
C21 C26 1.424(10) . ?
C21 C22 1.433(10) . ?
C22 C23 1.390(10) . ?
C23 C24 1.401(10) . ?
C24 C25 1.411(11) . ?
C24 C28 1.538(11) . ?
C25 C26 1.404(11) . ?
C26 C27 1.550(10) . ?
C27 C271 1.526(12) . ?
C27 C273 1.538(12) . ?
C27 C272 1.552(11) . ?
C28 C282 1.522(14) . ?
C28 C281 1.543(13) . ?
C28 C283 1.563(14) . ?
C31 C32 1.432(11) . ?
C31 C36 1.443(13) . ?
C31 C41 1.464(13) . ?
C32 C33 1.411(12) . ?
C33 C34 1.383(13) . ?
C34 C35 1.389(19) . ?
C35 C36 1.357(19) . ?
C41 C42 1.422(11) . ?
C41 C46 1.441(13) . ?
C42 C43 1.411(13) . ?
C43 C44 1.417(13) . ?
C44 C45 1.361(18) . ?
C45 C46 1.368(18) . ?
C52 C53 1.398(13) . ?
C53 C54 1.364(16) . ?
C54 C55 1.380(16) . ?
C55 C56 1.396(12) . ?
C62 C63 1.406(12) . ?
C63 C64 1.364(15) . ?
C64 C65 1.387(15) . ?
C65 C66 1.398(12) . ?
